data_7034758
loop_
_publ_author_name
'Montanel-P\'erez, Sara'
'Herrera, Raquel P.'
'Laguna, Antonio'
'Villacampa, M. Dolores'
'Gimeno, M Concepci\'on'

_publ_section_title
;
 The fluxional amine gold(iii) complex as an excellent catalyst and
 precursor of biologically active acyclic carbenes.
;
_journal_issue 19
_journal_name_full 'Dalton transactions (Cambridge, England : 2003)'
_journal_page_first 9052
_journal_page_last 9062
_journal_paper_doi 10.1039/c5dt00703h
_journal_volume 44
_journal_year 2015
_chemical_formula_sum 'C34 H30 Au Cl F10 N4 O5'
_chemical_formula_weight 997.04
_chemical_name_systematic
; 
 ? 
;
_space_group_IT_number 2
_symmetry_cell_setting triclinic
_symmetry_space_group_name_Hall '-P 1'
_symmetry_space_group_name_H-M 'P -1'
_atom_sites_solution_hydrogens geom
_atom_sites_solution_primary direct
_atom_sites_solution_secondary difmap
_audit_creation_method SHELXL-97
_audit_update_record
;
2014-12-15 deposited with the CCDC.
2015-04-09 downloaded from the CCDC.
;
_cell_angle_alpha 84.66(3)
_cell_angle_beta 70.66(3)
_cell_angle_gamma 79.31(3)
_cell_formula_units_Z 2
_cell_length_a 10.010(2)
_cell_length_b 13.750(3)
_cell_length_c 13.960(3)
_cell_measurement_reflns_used 9926
_cell_measurement_temperature 100(2)
_cell_measurement_theta_max 28
_cell_measurement_theta_min 2.2
_cell_volume 1780.5(7)
_computing_cell_refinement 'SAINT+ 6.02 (Bruker AXS, 1999)'
_computing_data_collection 'SMART v. 5.611 (Bruker AXS, 2000)'
_computing_data_reduction 'SAINT+ 6.02 (Bruker AXS, 1999)'
_computing_molecular_graphics 'XP, SHELXTL v. 6.10 (Bruker, 2000)'
_computing_publication_material 'XCIF, SHELXTL v. 6.10 (Bruker, 2000)'
_computing_structure_refinement 'SHELXL-97 (Sheldrick, 1997)'
_computing_structure_solution 'SHELXS-97 (Sheldrick, 1990)'
_diffrn_ambient_temperature 100(2)
_diffrn_detector_area_resol_mean 8.26
_diffrn_measured_fraction_theta_full 0.993
_diffrn_measured_fraction_theta_max 0.993
_diffrn_measurement_device_type 'Bruker SMART APEX CCD system'
_diffrn_measurement_method '\w rotations with narrow frames'
_diffrn_radiation_monochromator graphite
_diffrn_radiation_source 'fine-focus sealed tube'
_diffrn_radiation_type MoK\a
_diffrn_radiation_wavelength 0.71073
_diffrn_reflns_av_R_equivalents 0.0153
_diffrn_reflns_av_sigmaI/netI 0.0214
_diffrn_reflns_limit_h_max 12
_diffrn_reflns_limit_h_min -12
_diffrn_reflns_limit_k_max 16
_diffrn_reflns_limit_k_min -16
_diffrn_reflns_limit_l_max 17
_diffrn_reflns_limit_l_min -17
_diffrn_reflns_number 14758
_diffrn_reflns_theta_full 26.00
_diffrn_reflns_theta_max 26.00
_diffrn_reflns_theta_min 1.51
_exptl_absorpt_coefficient_mu 4.307
_exptl_absorpt_correction_T_max 0.5457
_exptl_absorpt_correction_T_min 0.5457
_exptl_absorpt_correction_type multi-scan
_exptl_absorpt_process_details
;
SADABS; Area-Detector Absorption Correction. Bruker-AXS
within SAINT+ package, v. 6.02 (1999).
;
_exptl_crystal_colour colorless
_exptl_crystal_density_diffrn 1.860
_exptl_crystal_density_method 'not measured'
_exptl_crystal_description rhomboid-prism
_exptl_crystal_F_000 976
_exptl_crystal_size_max 0.16
_exptl_crystal_size_mid 0.16
_exptl_crystal_size_min 0.16
_refine_diff_density_max 1.364
_refine_diff_density_min -0.597
_refine_diff_density_rms 0.089
_refine_ls_extinction_method none
_refine_ls_goodness_of_fit_ref 1.037
_refine_ls_hydrogen_treatment constr
_refine_ls_matrix_type full
_refine_ls_number_parameters 478
_refine_ls_number_reflns 6936
_refine_ls_number_restraints 0
_refine_ls_restrained_S_all 1.037
_refine_ls_R_factor_all 0.0209
_refine_ls_R_factor_gt 0.0199
_refine_ls_shift/su_max 0.002
_refine_ls_shift/su_mean 0.000
_refine_ls_structure_factor_coef Fsqd
_refine_ls_weighting_details 'calc w=1/[\s^2^(Fo^2^)+(0.0309P)^2^+1.3722P] where P=(Fo^2^+2Fc^2^)/3'
_refine_ls_weighting_scheme calc
_refine_ls_wR_factor_gt 0.0495
_refine_ls_wR_factor_ref 0.0500
_reflns_number_gt 6674
_reflns_number_total 6936
_reflns_threshold_expression >2sigma(I)
_cod_data_source_file c5dt00703h1.cif
_cod_data_source_block lola42as
_cod_depositor_comments
;
The following automatic conversions were performed:

'_symmetry_cell_setting' value 'Triclinic' changed to 'triclinic'
according to
/usr/data/users/saulius/crontab/automatic-downloads/rss-feeds/RSC/lib/dictionaries/cif_core.dic
dictionary named 'cif_core.dic' version 2.4.2 from 2011-04-26.

Automatic conversion script
Id: cif_fix_values 3143 2015-03-26 13:38:13Z robertas 

 Adding full bibliography for 7034756--7034759.cif.
;
_cod_original_sg_symbol_H-M P-1
_cod_database_code 7034758

loop_
_symmetry_equiv_pos_as_xyz
'x, y, z'
'-x, -y, -z'

loop_
_atom_site_label
_atom_site_type_symbol
_atom_site_fract_x
_atom_site_fract_y
_atom_site_fract_z
_atom_site_U_iso_or_equiv
_atom_site_adp_type
_atom_site_occupancy
_atom_site_symmetry_multiplicity
_atom_site_calc_flag
_atom_site_refinement_flags
Au1 Au 0.782876(9) 0.389232(6) 0.192621(7) 0.01183(4) Uani 1 1 d .
F1 F 0.76277(16) 0.56928(12) 0.03902(12) 0.0210(3) Uani 1 1 d .
F2 F 0.54296(18) 0.67947(12) -0.01399(13) 0.0250(4) Uani 1 1 d .
F3 F 0.27207(17) 0.63814(13) 0.07102(13) 0.0266(4) Uani 1 1 d .
F4 F 0.21938(16) 0.48766(13) 0.21673(12) 0.0249(4) Uani 1 1 d .
F5 F 0.43555(17) 0.38298(12) 0.27640(12) 0.0214(3) Uani 1 1 d .
F6 F 0.57722(16) 0.49671(12) 0.39445(12) 0.0218(3) Uani 1 1 d .
F7 F 0.60319(18) 0.65407(12) 0.48696(12) 0.0260(4) Uani 1 1 d .
F8 F 0.82671(18) 0.75539(12) 0.39800(13) 0.0258(4) Uani 1 1 d .
F9 F 1.02448(17) 0.69795(12) 0.21672(13) 0.0237(4) Uani 1 1 d .
F10 F 1.00506(15) 0.53649(11) 0.12663(11) 0.0166(3) Uani 1 1 d .
N1 N 1.0716(2) 0.27483(16) 0.13047(16) 0.0147(4) Uani 1 1 d .
N2 N 0.9918(2) 0.29564(16) 0.30387(16) 0.0157(4) Uani 1 1 d .
H2 H 1.0787 0.2695 0.3045 0.019 Uiso 1 1 calc R
N3 N 0.7838(2) 0.26273(16) 0.11995(17) 0.0154(4) Uani 1 1 d .
C1 C 0.6079(3) 0.47099(19) 0.1589(2) 0.0144(5) Uani 1 1 d .
C2 C 0.6284(3) 0.5485(2) 0.0863(2) 0.0163(5) Uani 1 1 d .
C3 C 0.5175(3) 0.60592(19) 0.0578(2) 0.0168(5) Uani 1 1 d .
C4 C 0.3792(3) 0.5853(2) 0.1012(2) 0.0193(6) Uani 1 1 d .
C5 C 0.3534(3) 0.5089(2) 0.1743(2) 0.0178(5) Uani 1 1 d .
C6 C 0.4666(3) 0.45507(19) 0.20262(19) 0.0161(5) Uani 1 1 d .
C11 C 0.7923(3) 0.51096(18) 0.25881(19) 0.0133(5) Uani 1 1 d .
C12 C 0.6900(3) 0.5451(2) 0.3495(2) 0.0168(5) Uani 1 1 d .
C13 C 0.7010(3) 0.6254(2) 0.3979(2) 0.0178(5) Uani 1 1 d .
C14 C 0.8145(3) 0.6766(2) 0.3533(2) 0.0190(6) Uani 1 1 d .
C15 C 0.9160(3) 0.6467(2) 0.2611(2) 0.0176(5) Uani 1 1 d .
C16 C 0.9039(3) 0.56463(19) 0.21620(19) 0.0143(5) Uani 1 1 d .
C21 C 0.6704(3) 0.2138(2) 0.1430(2) 0.0208(6) Uani 1 1 d .
H21 H 0.5824 0.2396 0.1922 0.025 Uiso 1 1 calc R
C22 C 0.6807(3) 0.1272(2) 0.0962(2) 0.0257(6) Uani 1 1 d .
H22 H 0.6016 0.0925 0.1145 0.031 Uiso 1 1 calc R
C23 C 0.8086(3) 0.0914(2) 0.0218(2) 0.0251(6) Uani 1 1 d .
H23 H 0.8168 0.0327 -0.0121 0.030 Uiso 1 1 calc R
C24 C 0.9241(3) 0.1420(2) -0.0028(2) 0.0209(6) Uani 1 1 d .
H24 H 1.0112 0.1192 -0.0544 0.025 Uiso 1 1 calc R
C25 C 0.9100(3) 0.22666(19) 0.0495(2) 0.0159(5) Uani 1 1 d .
C26 C 1.0336(3) 0.2817(2) 0.0360(2) 0.0165(5) Uani 1 1 d .
H26A H 1.1181 0.2532 -0.0202 0.020 Uiso 1 1 calc R
H26B H 1.0060 0.3522 0.0179 0.020 Uiso 1 1 calc R
C27 C 1.1967(3) 0.20067(19) 0.1348(2) 0.0166(5) Uani 1 1 d .
H27A H 1.2432 0.2247 0.1785 0.020 Uiso 1 1 calc R
H27B H 1.2672 0.1932 0.0657 0.020 Uiso 1 1 calc R
C31 C 1.1551(3) 0.0992(2) 0.1766(2) 0.0177(5) Uani 1 1 d .
C32 C 1.2621(3) 0.0192(2) 0.1801(2) 0.0238(6) Uani 1 1 d .
H32 H 1.3602 0.0268 0.1571 0.029 Uiso 1 1 calc R
C33 C 1.2219(4) -0.0721(2) 0.2179(2) 0.0290(7) Uani 1 1 d .
H33 H 1.2922 -0.1280 0.2213 0.035 Uiso 1 1 calc R
C34 C 1.0774(4) -0.0800(2) 0.2504(2) 0.0280(7) Uani 1 1 d .
H34 H 1.0469 -0.1413 0.2768 0.034 Uiso 1 1 calc R
C35 C 0.9786(3) 0.0030(2) 0.2438(2) 0.0249(6) Uani 1 1 d .
H35 H 0.8800 -0.0034 0.2656 0.030 Uiso 1 1 calc R
N4 N 1.0144(3) 0.09265(17) 0.20803(18) 0.0200(5) Uani 1 1 d .
C37 C 0.9704(3) 0.31138(18) 0.2147(2) 0.0138(5) Uani 1 1 d .
C41 C 0.8791(3) 0.31912(19) 0.40278(19) 0.0160(5) Uani 1 1 d .
H41 H 0.7907 0.3549 0.3886 0.019 Uiso 1 1 calc R
C42 C 0.9241(3) 0.3874(2) 0.4627(2) 0.0213(6) Uani 1 1 d .
H42A H 0.9445 0.4491 0.4222 0.026 Uiso 1 1 calc R
H42B H 1.0127 0.3544 0.4768 0.026 Uiso 1 1 calc R
C43 C 0.8036(3) 0.4124(2) 0.5632(2) 0.0268(7) Uani 1 1 d .
H43A H 0.7187 0.4520 0.5487 0.032 Uiso 1 1 calc R
H43B H 0.8360 0.4531 0.6035 0.032 Uiso 1 1 calc R
C44 C 0.7609(3) 0.3181(2) 0.6257(2) 0.0263(6) Uani 1 1 d .
H44A H 0.8422 0.2827 0.6474 0.032 Uiso 1 1 calc R
H44B H 0.6786 0.3367 0.6874 0.032 Uiso 1 1 calc R
C45 C 0.7201(3) 0.2494(2) 0.5634(2) 0.0253(6) Uani 1 1 d .
H45A H 0.6326 0.2823 0.5478 0.030 Uiso 1 1 calc R
H45B H 0.6984 0.1879 0.6039 0.030 Uiso 1 1 calc R
C46 C 0.8423(3) 0.2234(2) 0.4638(2) 0.0221(6) Uani 1 1 d .
H46A H 0.9280 0.1861 0.4789 0.027 Uiso 1 1 calc R
H46B H 0.8124 0.1812 0.4235 0.027 Uiso 1 1 calc R
Cl1 Cl 0.37143(7) 0.14301(5) 0.80666(5) 0.02210(14) Uani 1 1 d .
O1 O 0.4640(3) 0.07702(19) 0.72889(19) 0.0422(6) Uani 1 1 d .
O2 O 0.2254(2) 0.15374(19) 0.8061(2) 0.0398(6) Uani 1 1 d .
O3 O 0.4163(3) 0.23837(18) 0.7887(2) 0.0432(6) Uani 1 1 d .
O4 O 0.3782(3) 0.10180(17) 0.90464(17) 0.0380(6) Uani 1 1 d .
C51 C 0.6893(3) 0.8713(2) 0.5989(2) 0.0245(6) Uiso 1 1 d .
C52 C 0.5459(4) 0.8721(3) 0.5855(3) 0.0340(7) Uiso 1 1 d .
H52A H 0.5148 0.8080 0.6085 0.051 Uiso 1 1 calc R
H52B H 0.5544 0.8843 0.5135 0.051 Uiso 1 1 calc R
H52C H 0.4751 0.9247 0.6256 0.051 Uiso 1 1 calc R
C53 C 0.7678(4) 0.9554(3) 0.5480(3) 0.0380(8) Uiso 1 1 d .
H53A H 0.8498 0.9542 0.5719 0.057 Uiso 1 1 calc R
H53B H 0.7026 1.0185 0.5647 0.057 Uiso 1 1 calc R
H53C H 0.8021 0.9482 0.4742 0.057 Uiso 1 1 calc R
O5 O 0.7387(2) 0.80659(17) 0.64941(17) 0.0330(5) Uiso 1 1 d .

loop_
_atom_site_aniso_label
_atom_site_aniso_U_11
_atom_site_aniso_U_22
_atom_site_aniso_U_33
_atom_site_aniso_U_23
_atom_site_aniso_U_13
_atom_site_aniso_U_12
Au1 0.01291(6) 0.01095(6) 0.01171(6) 0.00002(4) -0.00445(4) -0.00139(4)
F1 0.0161(7) 0.0238(8) 0.0229(8) 0.0052(7) -0.0057(6) -0.0065(6)
F2 0.0273(9) 0.0222(8) 0.0243(9) 0.0089(7) -0.0099(7) -0.0028(7)
F3 0.0179(8) 0.0359(10) 0.0232(9) 0.0028(7) -0.0094(7) 0.0056(7)
F4 0.0134(7) 0.0380(10) 0.0228(9) 0.0007(7) -0.0051(7) -0.0048(7)
F5 0.0203(8) 0.0216(8) 0.0213(8) 0.0061(7) -0.0054(7) -0.0067(6)
F6 0.0187(8) 0.0243(8) 0.0187(8) -0.0006(7) 0.0017(6) -0.0088(7)
F7 0.0263(9) 0.0269(9) 0.0188(8) -0.0100(7) 0.0022(7) -0.0022(7)
F8 0.0305(9) 0.0218(9) 0.0261(9) -0.0111(7) -0.0066(7) -0.0061(7)
F9 0.0208(8) 0.0207(8) 0.0291(9) -0.0044(7) -0.0032(7) -0.0097(7)
F10 0.0143(7) 0.0178(8) 0.0149(7) -0.0031(6) -0.0009(6) -0.0015(6)
N1 0.0168(11) 0.0124(10) 0.0145(11) 0.0004(8) -0.0055(9) -0.0010(9)
N2 0.0143(10) 0.0181(11) 0.0140(11) -0.0006(9) -0.0054(9) 0.0007(9)
N3 0.0200(11) 0.0130(11) 0.0154(11) 0.0000(9) -0.0089(9) -0.0025(9)
C1 0.0161(12) 0.0136(12) 0.0140(12) -0.0015(10) -0.0064(10) -0.0002(10)
C2 0.0142(12) 0.0183(13) 0.0168(13) -0.0050(10) -0.0041(10) -0.0028(10)
C3 0.0222(13) 0.0139(12) 0.0141(13) 0.0015(10) -0.0072(11) -0.0011(10)
C4 0.0183(13) 0.0241(14) 0.0155(13) -0.0043(11) -0.0083(11) 0.0037(11)
C5 0.0131(12) 0.0243(14) 0.0154(13) -0.0050(11) -0.0023(10) -0.0034(11)
C6 0.0190(13) 0.0157(13) 0.0131(12) -0.0013(10) -0.0044(10) -0.0029(10)
C11 0.0157(12) 0.0120(12) 0.0135(12) 0.0006(10) -0.0076(10) -0.0008(10)
C12 0.0155(12) 0.0167(13) 0.0173(13) 0.0023(10) -0.0049(10) -0.0028(10)
C13 0.0190(13) 0.0173(13) 0.0138(13) -0.0036(10) -0.0033(10) 0.0032(11)
C14 0.0224(13) 0.0144(13) 0.0222(14) -0.0048(11) -0.0099(11) -0.0008(11)
C15 0.0161(12) 0.0182(13) 0.0195(14) 0.0008(11) -0.0063(11) -0.0049(11)
C16 0.0145(12) 0.0157(12) 0.0118(12) -0.0005(10) -0.0048(10) 0.0009(10)
C21 0.0209(13) 0.0196(14) 0.0229(14) 0.0031(11) -0.0081(11) -0.0058(11)
C22 0.0289(15) 0.0202(14) 0.0334(17) -0.0003(13) -0.0152(13) -0.0077(12)
C23 0.0355(17) 0.0167(14) 0.0285(16) -0.0049(12) -0.0178(13) -0.0017(12)
C24 0.0261(14) 0.0182(14) 0.0196(14) -0.0036(11) -0.0109(12) 0.0017(11)
C25 0.0207(13) 0.0160(13) 0.0119(12) 0.0026(10) -0.0078(10) -0.0019(10)
C26 0.0185(13) 0.0166(13) 0.0133(13) -0.0013(10) -0.0041(10) -0.0019(10)
C27 0.0137(12) 0.0156(13) 0.0192(13) -0.0011(10) -0.0048(10) 0.0006(10)
C31 0.0227(13) 0.0174(13) 0.0141(13) -0.0019(10) -0.0075(11) -0.0022(11)
C32 0.0259(15) 0.0193(14) 0.0284(16) -0.0018(12) -0.0135(13) -0.0002(12)
C33 0.0404(18) 0.0166(14) 0.0346(17) -0.0011(13) -0.0218(15) 0.0025(13)
C34 0.0465(19) 0.0168(14) 0.0274(16) 0.0036(12) -0.0181(14) -0.0119(13)
C35 0.0303(16) 0.0235(15) 0.0230(15) 0.0026(12) -0.0092(12) -0.0102(12)
N4 0.0222(12) 0.0194(12) 0.0196(12) 0.0008(9) -0.0077(10) -0.0052(10)
C37 0.0157(12) 0.0093(11) 0.0171(13) 0.0012(10) -0.0063(10) -0.0030(10)
C41 0.0177(12) 0.0165(13) 0.0124(12) -0.0013(10) -0.0049(10) 0.0016(10)
C42 0.0252(14) 0.0219(14) 0.0182(14) -0.0010(11) -0.0074(12) -0.0066(12)
C43 0.0362(17) 0.0255(15) 0.0186(15) -0.0050(12) -0.0067(13) -0.0063(13)
C44 0.0349(16) 0.0284(16) 0.0138(14) -0.0015(12) -0.0060(12) -0.0034(13)
C45 0.0324(16) 0.0221(15) 0.0185(14) 0.0013(12) -0.0029(12) -0.0078(12)
C46 0.0303(15) 0.0162(13) 0.0173(14) 0.0008(11) -0.0054(12) -0.0027(12)
Cl1 0.0210(3) 0.0183(3) 0.0225(3) -0.0015(3) -0.0021(3) -0.0009(3)
O1 0.0382(13) 0.0469(15) 0.0323(13) -0.0179(11) -0.0027(11) 0.0081(11)
O2 0.0218(11) 0.0398(14) 0.0543(16) 0.0041(12) -0.0096(11) -0.0042(10)
O3 0.0501(15) 0.0287(13) 0.0552(17) 0.0088(12) -0.0192(13) -0.0179(11)
O4 0.0585(16) 0.0301(12) 0.0233(12) 0.0013(10) -0.0116(11) -0.0059(11)

loop_
_atom_type_symbol
_atom_type_description
_atom_type_scat_dispersion_real
_atom_type_scat_dispersion_imag
_atom_type_scat_source
C C 0.0033 0.0016 'International Tables Vol C Tables 4.2.6.8 and 6.1.1.4'
Au Au -2.0133 8.8022 'International Tables Vol C Tables 4.2.6.8 and 6.1.1.4'
Cl Cl 0.1484 0.1585 'International Tables Vol C Tables 4.2.6.8 and 6.1.1.4'
F F 0.0171 0.0103 'International Tables Vol C Tables 4.2.6.8 and 6.1.1.4'
N N 0.0061 0.0033 'International Tables Vol C Tables 4.2.6.8 and 6.1.1.4'
O O 0.0106 0.0060 'International Tables Vol C Tables 4.2.6.8 and 6.1.1.4'
H H 0.0000 0.0000 'International Tables Vol C Tables 4.2.6.8 and 6.1.1.4'

loop_
_geom_angle_atom_site_label_1
_geom_angle_atom_site_label_2
_geom_angle_atom_site_label_3
_geom_angle
_geom_angle_publ_flag
C11 Au1 C1 86.85(10) y
C11 Au1 C37 93.06(10) y
C1 Au1 C37 175.04(9) y
C11 Au1 N3 177.17(9) y
C1 Au1 N3 94.91(10) y
C37 Au1 N3 84.99(10) y
C37 N1 C27 121.8(2) ?
C37 N1 C26 118.0(2) ?
C27 N1 C26 116.9(2) ?
C37 N2 C41 124.4(2) ?
C37 N2 H2 117.8 ?
C41 N2 H2 117.8 ?
C25 N3 C21 119.9(2) ?
C25 N3 Au1 115.95(18) ?
C21 N3 Au1 124.09(19) ?
C6 C1 C2 115.4(2) ?
C6 C1 Au1 125.20(19) ?
C2 C1 Au1 119.40(19) ?
F1 C2 C3 117.2(2) ?
F1 C2 C1 119.6(2) ?
C3 C2 C1 123.1(2) ?
F2 C3 C4 119.6(2) ?
F2 C3 C2 121.0(2) ?
C4 C3 C2 119.4(2) ?
F3 C4 C3 119.7(2) ?
F3 C4 C5 120.8(2) ?
C3 C4 C5 119.5(2) ?
F4 C5 C6 120.6(2) ?
F4 C5 C4 120.1(2) ?
C6 C5 C4 119.3(2) ?
F5 C6 C5 117.2(2) ?
F5 C6 C1 119.6(2) ?
C5 C6 C1 123.2(2) ?
C16 C11 C12 116.4(2) ?
C16 C11 Au1 121.04(19) ?
C12 C11 Au1 122.51(19) ?
F6 C12 C13 118.1(2) ?
F6 C12 C11 119.4(2) ?
C13 C12 C11 122.5(2) ?
F7 C13 C12 120.9(2) ?
F7 C13 C14 119.8(2) ?
C12 C13 C14 119.3(2) ?
F8 C14 C13 120.5(2) ?
F8 C14 C15 119.7(2) ?
C13 C14 C15 119.8(2) ?
F9 C15 C16 120.9(2) ?
F9 C15 C14 119.7(2) ?
C16 C15 C14 119.4(2) ?
F10 C16 C15 118.2(2) ?
F10 C16 C11 119.2(2) ?
C15 C16 C11 122.5(2) ?
N3 C21 C22 121.2(3) ?
N3 C21 H21 119.4 ?
C22 C21 H21 119.4 ?
C21 C22 C23 119.1(3) ?
C21 C22 H22 120.5 ?
C23 C22 H22 120.5 ?
C24 C23 C22 119.7(3) ?
C24 C23 H23 120.1 ?
C22 C23 H23 120.1 ?
C23 C24 C25 118.9(3) ?
C23 C24 H24 120.6 ?
C25 C24 H24 120.6 ?
N3 C25 C24 121.1(2) ?
N3 C25 C26 115.7(2) ?
C24 C25 C26 123.2(2) ?
N1 C26 C25 110.7(2) ?
N1 C26 H26A 109.5 ?
C25 C26 H26A 109.5 ?
N1 C26 H26B 109.5 ?
C25 C26 H26B 109.5 ?
H26A C26 H26B 108.1 ?
N1 C27 C31 112.4(2) ?
N1 C27 H27A 109.1 ?
C31 C27 H27A 109.1 ?
N1 C27 H27B 109.1 ?
C31 C27 H27B 109.1 ?
H27A C27 H27B 107.9 ?
N4 C31 C32 123.3(3) ?
N4 C31 C27 117.1(2) ?
C32 C31 C27 119.7(2) ?
C33 C32 C31 118.6(3) ?
C33 C32 H32 120.7 ?
C31 C32 H32 120.7 ?
C34 C33 C32 118.8(3) ?
C34 C33 H33 120.6 ?
C32 C33 H33 120.6 ?
C35 C34 C33 118.8(3) ?
C35 C34 H34 120.6 ?
C33 C34 H34 120.6 ?
N4 C35 C34 123.7(3) ?
N4 C35 H35 118.2 ?
C34 C35 H35 118.2 ?
C31 N4 C35 116.8(3) ?
N2 C37 N1 120.5(2) y
N2 C37 Au1 124.59(19) y
N1 C37 Au1 114.89(18) y
N2 C41 C42 111.2(2) ?
N2 C41 C46 110.3(2) ?
C42 C41 C46 111.6(2) ?
N2 C41 H41 107.8 ?
C42 C41 H41 107.8 ?
C46 C41 H41 107.8 ?
C41 C42 C43 109.9(2) ?
C41 C42 H42A 109.7 ?
C43 C42 H42A 109.7 ?
C41 C42 H42B 109.7 ?
C43 C42 H42B 109.7 ?
H42A C42 H42B 108.2 ?
C42 C43 C44 111.5(2) ?
C42 C43 H43A 109.3 ?
C44 C43 H43A 109.3 ?
C42 C43 H43B 109.3 ?
C44 C43 H43B 109.3 ?
H43A C43 H43B 108.0 ?
C45 C44 C43 111.1(2) ?
C45 C44 H44A 109.4 ?
C43 C44 H44A 109.4 ?
C45 C44 H44B 109.4 ?
C43 C44 H44B 109.4 ?
H44A C44 H44B 108.0 ?
C44 C45 C46 111.1(2) ?
C44 C45 H45A 109.4 ?
C46 C45 H45A 109.4 ?
C44 C45 H45B 109.4 ?
C46 C45 H45B 109.4 ?
H45A C45 H45B 108.0 ?
C41 C46 C45 109.3(2) ?
C41 C46 H46A 109.8 ?
C45 C46 H46A 109.8 ?
C41 C46 H46B 109.8 ?
C45 C46 H46B 109.8 ?
H46A C46 H46B 108.3 ?
O1 Cl1 O3 109.85(17) ?
O1 Cl1 O2 109.72(16) ?
O3 Cl1 O2 109.37(16) ?
O1 Cl1 O4 109.04(15) ?
O3 Cl1 O4 109.85(16) ?
O2 Cl1 O4 109.00(16) ?
O5 C51 C52 121.7(3) ?
O5 C51 C53 121.6(3) ?
C52 C51 C53 116.7(3) ?
C51 C52 H52A 109.5 ?
C51 C52 H52B 109.5 ?
H52A C52 H52B 109.5 ?
C51 C52 H52C 109.5 ?
H52A C52 H52C 109.5 ?
H52B C52 H52C 109.5 ?
C51 C53 H53A 109.5 ?
C51 C53 H53B 109.5 ?
H53A C53 H53B 109.5 ?
C51 C53 H53C 109.5 ?
H53A C53 H53C 109.5 ?
H53B C53 H53C 109.5 ?

loop_
_geom_bond_atom_site_label_1
_geom_bond_atom_site_label_2
_geom_bond_distance
_geom_bond_publ_flag
Au1 C11 2.017(3) y
Au1 C1 2.067(3) y
Au1 C37 2.084(3) y
Au1 N3 2.091(2) y
F1 C2 1.358(3) ?
F2 C3 1.353(3) ?
F3 C4 1.345(3) ?
F4 C5 1.350(3) ?
F5 C6 1.361(3) ?
F6 C12 1.358(3) ?
F7 C13 1.342(3) ?
F8 C14 1.343(3) ?
F9 C15 1.348(3) ?
F10 C16 1.358(3) ?
N1 C37 1.339(3) y
N1 C27 1.475(3) y
N1 C26 1.479(3) y
N2 C37 1.323(3) y
N2 C41 1.483(3) y
N2 H2 0.8800 ?
N3 C25 1.358(4) ?
N3 C21 1.359(4) ?
C1 C6 1.392(4) ?
C1 C2 1.396(4) ?
C2 C3 1.386(4) ?
C3 C4 1.386(4) ?
C4 C5 1.392(4) ?
C5 C6 1.385(4) ?
C11 C16 1.389(4) ?
C11 C12 1.394(4) ?
C12 C13 1.386(4) ?
C13 C14 1.386(4) ?
C14 C15 1.391(4) ?
C15 C16 1.383(4) ?
C21 C22 1.383(4) ?
C21 H21 0.9500 ?
C22 C23 1.393(4) ?
C22 H22 0.9500 ?
C23 C24 1.389(4) ?
C23 H23 0.9500 ?
C24 C25 1.392(4) ?
C24 H24 0.9500 ?
C25 C26 1.518(4) ?
C26 H26A 0.9900 ?
C26 H26B 0.9900 ?
C27 C31 1.537(4) ?
C27 H27A 0.9900 ?
C27 H27B 0.9900 ?
C31 N4 1.348(4) ?
C31 C32 1.395(4) ?
C32 C33 1.392(4) ?
C32 H32 0.9500 ?
C33 C34 1.387(5) ?
C33 H33 0.9500 ?
C34 C35 1.382(4) ?
C34 H34 0.9500 ?
C35 N4 1.352(4) ?
C35 H35 0.9500 ?
C41 C42 1.529(4) ?
C41 C46 1.535(4) ?
C41 H41 1.0000 ?
C42 C43 1.535(4) ?
C42 H42A 0.9900 ?
C42 H42B 0.9900 ?
C43 C44 1.540(4) ?
C43 H43A 0.9900 ?
C43 H43B 0.9900 ?
C44 C45 1.532(4) ?
C44 H44A 0.9900 ?
C44 H44B 0.9900 ?
C45 C46 1.537(4) ?
C45 H45A 0.9900 ?
C45 H45B 0.9900 ?
C46 H46A 0.9900 ?
C46 H46B 0.9900 ?
Cl1 O1 1.437(2) ?
Cl1 O3 1.438(2) ?
Cl1 O2 1.444(2) ?
Cl1 O4 1.449(2) ?
C51 O5 1.218(4) ?
C51 C52 1.506(4) ?
C51 C53 1.509(5) ?
C52 H52A 0.9800 ?
C52 H52B 0.9800 ?
C52 H52C 0.9800 ?
C53 H53A 0.9800 ?
C53 H53B 0.9800 ?
C53 H53C 0.9800 ?
